data_4322254
loop_
_publ_author_name
'Matthias Konrad'
'Franc Meyer'
'Albrecht Jacobi'
'Peter Kircher'
'Peter Rutsch'
'Laszlo Zsolnai'

_publ_contact_author
;
       Dr. Franc Meyer
       Anorganisch-Chemisches Institut
       Ruprecht-Karls Universitaet Heidelberg
       Im Neuenheimer Feld 270
       69120 Heidelberg
       Bundesrepublik Deutschland
;
_publ_contact_author_email Franc@sun0.urz.uni-heidelberg.de
_publ_contact_author_fax '049 6221 54-5707'
_publ_contact_author_phone '0049 6221 54-8315'
_publ_section_title
;
 Coordination and Conversion of Urea at Dinuclear \m-Acetato Nickel(II)
 Complexes with Symmetric and Asymmetric Cores
;
_journal_name_full 'Inorganic Chemistry'
_journal_page_first 4559
_journal_page_last 4566
_journal_paper_doi 10.1021/ic990137u
_journal_volume 38
_journal_year 1999
_chemical_formula_sum 'C29 H35 Cl2 N4 Ni2 O12 S4'
_chemical_formula_weight 948.16
_space_group_IT_number 15
_symmetry_cell_setting monoclinic
_symmetry_space_group_name_Hall '-C 2yc'
_symmetry_space_group_name_H-M 'C 1 2/c 1'
_atom_sites_solution_hydrogens geom
_atom_sites_solution_primary direct
_atom_sites_solution_secondary difmap
_audit_creation_method SHELXL-97
_cell_angle_alpha 90.00
_cell_angle_beta 95.820(10)
_cell_angle_gamma 90.00
_cell_formula_units_Z 4
_cell_length_a 25.027(4)
_cell_length_b 11.593(2)
_cell_length_c 14.556(2)
_cell_measurement_temperature 200
_cell_volume 4201.5(11)
_computing_structure_refinement 'SHELXL-97 (Sheldrick, 1997)'
_computing_structure_solution 'SHELXS-97 (Sheldrick, 1990)'
_diffrn_ambient_temperature 200
_diffrn_measured_fraction_theta_full 0.993
_diffrn_measured_fraction_theta_max 0.993
_diffrn_measurement_device_type 'NONIUS KAPPA CCD'
_diffrn_measurement_method 'O-Scan    '
_diffrn_radiation_monochromator graphite
_diffrn_radiation_source 'fine-focus sealed tube'
_diffrn_radiation_type MoK\a
_diffrn_radiation_wavelength 0.71073
_diffrn_reflns_av_R_equivalents 0.0841
_diffrn_reflns_av_sigmaI/netI 0.0625
_diffrn_reflns_limit_h_max 30
_diffrn_reflns_limit_h_min -30
_diffrn_reflns_limit_k_max 14
_diffrn_reflns_limit_k_min -14
_diffrn_reflns_limit_l_max 17
_diffrn_reflns_limit_l_min -17
_diffrn_reflns_number 30409
_diffrn_reflns_theta_full 25.96
_diffrn_reflns_theta_max 25.96
_diffrn_reflns_theta_min 1.64
_exptl_absorpt_coefficient_mu 1.280
_exptl_crystal_density_diffrn 1.499
_exptl_crystal_density_method 'not measured'
_exptl_crystal_F_000 1948
_exptl_crystal_size_max 0.20
_exptl_crystal_size_mid 0.20
_exptl_crystal_size_min 0.30
_refine_diff_density_max 1.577
_refine_diff_density_min -1.141
_refine_diff_density_rms 0.134
_refine_ls_extinction_method none
_refine_ls_goodness_of_fit_ref 1.204
_refine_ls_hydrogen_treatment mixed
_refine_ls_matrix_type full
_refine_ls_number_parameters 273
_refine_ls_number_reflns 4073
_refine_ls_number_restraints 0
_refine_ls_restrained_S_all 1.204
_refine_ls_R_factor_all 0.1218
_refine_ls_R_factor_gt 0.0780
_refine_ls_shift/su_max 0.725
_refine_ls_shift/su_mean 0.055
_refine_ls_structure_factor_coef Fsqd
_refine_ls_weighting_details 'calc w=1/[\s^2^(Fo^2^)+(0.1378P)^2^+0.0000P] where P=(Fo^2^+2Fc^2^)/3'
_refine_ls_weighting_scheme calc
_refine_ls_wR_factor_gt 0.2181
_refine_ls_wR_factor_ref 0.2410
_reflns_number_gt 2640
_reflns_number_total 4073
_reflns_threshold_expression >2sigma(I)
_cod_data_source_file ic990137u_1.cif
_cod_data_source_block mali
_cod_original_formula_sum 'C29 H35 N4 S4 O12 Ni2 Cl2'
_cod_database_code 4322254

loop_
_symmetry_equiv_pos_as_xyz
'x, y, z'
'-x, y, -z+1/2'
'x+1/2, y+1/2, z'
'-x+1/2, y+1/2, -z+1/2'
'-x, -y, -z'
'x, -y, z-1/2'
'-x+1/2, -y+1/2, -z'
'x+1/2, -y+1/2, z-1/2'

loop_
_atom_site_label
_atom_site_type_symbol
_atom_site_fract_x
_atom_site_fract_y
_atom_site_fract_z
_atom_site_U_iso_or_equiv
_atom_site_adp_type
_atom_site_occupancy
_atom_site_symmetry_multiplicity
_atom_site_calc_flag
_atom_site_refinement_flags
_atom_site_disorder_assembly
_atom_site_disorder_group
Ni1 Ni 0.42244(3) 0.80625(7) 0.18327(5) 0.0346(3) Uani 1 1 d . . .
S2 S 0.37573(6) 0.83248(14) 0.32226(11) 0.0400(4) Uani 1 1 d . A .
S1 S 0.47133(14) 0.8295(3) 0.0405(2) 0.0407(8) Uani 0.50 1 d P A 1
C5 C 0.4322(8) 0.948(2) -0.0119(19) 0.077(8) Uani 0.50 1 d P A 1
C6 C 0.5072(6) 0.8071(14) 0.0116(12) 0.062(5) Uani 0.50 1 d P A 1
C7 C 0.5416(6) 0.6884(15) 0.0149(11) 0.059(4) Uani 0.50 1 d P A 1
S1X S 0.43867(14) 0.7725(3) 0.0255(2) 0.0425(8) Uani 0.50 1 d P A 2
C5X C 0.4093(6) 0.9094(16) -0.0224(13) 0.039(4) Uani 0.50 1 d P A 2
C6X C 0.4583(6) 0.7076(14) -0.0446(9) 0.058(4) Uani 0.50 1 d P A 2
C7X C 0.5071(8) 0.6254(16) -0.0218(14) 0.083(6) Uani 0.50 1 d P A 2
C1 C 0.4606(2) 1.0423(6) 0.2115(5) 0.0442(17) Uani 1 1 d . . .
C2 C 0.5000 1.1169(8) 0.2500 0.044(2) Uani 1 2 d S . .
C3 C 0.4059(3) 1.0650(7) 0.1544(6) 0.072(3) Uani 1 1 d . A .
H3 H 0.3931 1.1378 0.1366 0.07(2) Uiso 1 1 calc R . .
C4 C 0.3654(4) 0.9396(8) 0.0273(5) 0.081(3) Uani 1 1 d . . .
N1 N 0.3767(2) 0.9558(5) 0.1319(4) 0.0514(15) Uani 1 1 d . A .
N2 N 0.47512(18) 0.9303(4) 0.2245(4) 0.0409(13) Uani 1 1 d . . .
C8 C 0.3238(3) 0.9540(6) 0.1734(5) 0.0496(18) Uani 1 1 d . . .
H8A H 0.3033 1.0223 0.1539 0.082(11) Uiso 1 1 calc R A .
H8B H 0.3033 0.8870 0.1509 0.082(11) Uiso 1 1 calc R . .
C9 C 0.3320(3) 0.9505(7) 0.2770(5) 0.059(2) Uani 1 1 d . A .
H9A H 0.2974 0.9425 0.3007 0.082(11) Uiso 1 1 calc R . .
H9B H 0.3475 1.0231 0.2995 0.082(11) Uiso 1 1 calc R . .
C10 C 0.3302(3) 0.7127(7) 0.3343(5) 0.055(2) Uani 1 1 d . . .
H10A H 0.3041 0.7102 0.2803 0.082(11) Uiso 1 1 calc R A .
H10B H 0.3505 0.6413 0.3360 0.082(11) Uiso 1 1 calc R . .
C11 C 0.3005(3) 0.7197(8) 0.4201(6) 0.068(2) Uani 1 1 d . A .
H11A H 0.3260 0.7204 0.4740 0.068(14) Uiso 1 1 calc R . .
H11B H 0.2773 0.6540 0.4223 0.068(14) Uiso 1 1 calc R . .
H11C H 0.2795 0.7891 0.4182 0.068(14) Uiso 1 1 calc R . .
O1 O 0.3538(2) 0.7053(4) 0.1276(4) 0.0579(14) Uani 1 1 d . A .
C100 C 0.3390(3) 0.6103(6) 0.0951(5) 0.0457(16) Uani 1 1 d . . .
C101 C 0.2804(3) 0.5886(8) 0.0697(6) 0.072(3) Uani 1 1 d . A .
H10C H 0.2598 0.6495 0.0937 0.090(12) Uiso 1 1 calc R . .
H10D H 0.2706 0.5163 0.0953 0.090(12) Uiso 1 1 calc R . .
H10E H 0.2731 0.5861 0.0037 0.090(12) Uiso 1 1 calc R . .
C102 C 0.3766(3) 0.5168(6) 0.0783(5) 0.057(2) Uani 1 1 d . A .
H10F H 0.4121 0.5372 0.1048 0.090(12) Uiso 1 1 calc R . .
H10G H 0.3769 0.5055 0.0130 0.090(12) Uiso 1 1 calc R . .
H10H H 0.3655 0.4469 0.1062 0.090(12) Uiso 1 1 calc R . .
O2 O 0.45549(16) 0.6568(4) 0.2315(3) 0.0450(11) Uani 1 1 d . A .
C200 C 0.5000 0.6121(9) 0.2500 0.041(2) Uani 1 2 d S . .
C201 C 0.5000 0.4771(9) 0.2500 0.072(4) Uani 1 2 d S A .
H20A H 0.5364 0.4495 0.2559 0.10(4) Uiso 0.50 1 calc PR . .
H20B H 0.4816 0.4495 0.1932 0.10(4) Uiso 0.50 1 calc PR . .
H20C H 0.4821 0.4495 0.3010 0.10(4) Uiso 0.50 1 calc PR . .
Cl1 Cl 0.17033(7) 0.82804(15) 0.20405(12) 0.0459(5) Uiso 1 1 d . . .
O3 O 0.1155(3) 0.8145(7) 0.2266(6) 0.123(3) Uiso 1 1 d . B .
O4 O 0.1860(6) 0.9360(13) 0.1867(11) 0.128(5) Uiso 0.60 1 d P B 1
O5 O 0.1969(5) 0.7933(12) 0.2893(10) 0.110(4) Uiso 0.60 1 d P B 1
O6 O 0.1782(5) 0.7622(11) 0.1265(8) 0.100(4) Uiso 0.60 1 d P B 1
O4X O 0.1274(10) 0.920(2) 0.1805(19) 0.155(9) Uiso 0.40 1 d P B 2
O5X O 0.1979(9) 0.722(2) 0.2306(16) 0.122(7) Uiso 0.40 1 d P B 2
O6X O 0.2046(7) 0.9120(15) 0.2610(12) 0.090(5) Uiso 0.40 1 d P B 2

loop_
_atom_site_aniso_label
_atom_site_aniso_U_11
_atom_site_aniso_U_22
_atom_site_aniso_U_33
_atom_site_aniso_U_23
_atom_site_aniso_U_13
_atom_site_aniso_U_12
Ni1 0.0317(5) 0.0343(5) 0.0361(5) 0.0005(3) -0.0057(3) 0.0077(3)
S2 0.0369(9) 0.0386(10) 0.0435(9) -0.0040(7) 0.0002(7) 0.0019(7)
S1 0.0204(17) 0.048(2) 0.055(2) 0.0117(16) 0.0078(16) 0.0017(16)
C5 0.035(12) 0.09(2) 0.107(18) 0.057(15) 0.022(12) 0.029(10)
C6 0.024(7) 0.079(12) 0.081(12) 0.020(9) -0.002(8) -0.016(7)
C7 0.047(8) 0.075(12) 0.055(9) -0.013(8) 0.001(7) 0.019(8)
S1X 0.0353(19) 0.051(2) 0.0404(19) 0.0056(15) 0.0029(15) -0.0017(17)
C5X 0.033(10) 0.042(10) 0.041(8) 0.016(7) 0.000(8) 0.011(8)
C6X 0.071(10) 0.073(11) 0.030(7) -0.016(7) 0.011(7) -0.003(9)
C7X 0.103(14) 0.064(12) 0.092(14) -0.030(10) 0.057(12) -0.008(11)
C1 0.039(3) 0.035(4) 0.062(4) 0.012(3) 0.020(3) 0.008(3)
C2 0.048(5) 0.041(6) 0.044(5) 0.000 0.019(4) 0.000
C3 0.057(5) 0.043(5) 0.111(7) 0.015(5) -0.017(5) 0.013(4)
C4 0.109(7) 0.090(7) 0.040(4) 0.008(4) -0.009(5) 0.059(6)
N1 0.051(3) 0.046(4) 0.054(4) 0.000(3) -0.013(3) 0.015(3)
N2 0.025(2) 0.035(3) 0.062(4) 0.007(3) 0.005(2) -0.002(2)
C8 0.041(4) 0.053(5) 0.051(4) -0.005(3) -0.011(3) 0.020(3)
C9 0.057(5) 0.052(5) 0.068(5) -0.008(4) 0.001(4) 0.022(4)
C10 0.037(4) 0.069(6) 0.061(5) -0.012(4) 0.016(3) -0.012(4)
C11 0.048(4) 0.072(6) 0.087(6) 0.015(5) 0.018(4) -0.006(4)
O1 0.053(3) 0.054(3) 0.062(3) -0.021(2) -0.022(2) 0.013(2)
C100 0.043(4) 0.051(4) 0.042(4) -0.010(3) 0.001(3) -0.001(3)
C101 0.037(4) 0.094(7) 0.084(6) -0.028(5) 0.000(4) -0.006(4)
C102 0.047(4) 0.047(5) 0.076(5) -0.007(4) 0.005(4) -0.003(3)
O2 0.032(2) 0.036(3) 0.064(3) 0.000(2) -0.008(2) 0.0001(19)
C200 0.020(4) 0.077(7) 0.025(4) 0.000 -0.005(4) 0.000
C201 0.045(6) 0.044(7) 0.122(11) 0.000 -0.025(6) 0.000

loop_
_atom_type_symbol
_atom_type_description
_atom_type_scat_dispersion_real
_atom_type_scat_dispersion_imag
_atom_type_scat_source
C C 0.0033 0.0016 'International Tables Vol C Tables 4.2.6.8 and 6.1.1.4'
H H 0.0000 0.0000 'International Tables Vol C Tables 4.2.6.8 and 6.1.1.4'
N N 0.0061 0.0033 'International Tables Vol C Tables 4.2.6.8 and 6.1.1.4'
O O 0.0106 0.0060 'International Tables Vol C Tables 4.2.6.8 and 6.1.1.4'
S S 0.1246 0.1234 'International Tables Vol C Tables 4.2.6.8 and 6.1.1.4'
Cl Cl 0.1484 0.1585 'International Tables Vol C Tables 4.2.6.8 and 6.1.1.4'
Ni Ni 0.3393 1.1124 'International Tables Vol C Tables 4.2.6.8 and 6.1.1.4'

loop_
_geom_angle_atom_site_label_1
_geom_angle_atom_site_label_2
_geom_angle_atom_site_label_3
_geom_angle
_geom_angle_site_symmetry_1
_geom_angle_site_symmetry_3
_geom_angle_publ_flag
N2 Ni1 O2 106.19(18) . . ?
N2 Ni1 O1 166.73(19) . . ?
O2 Ni1 O1 87.01(17) . . ?
N2 Ni1 N1 80.6(2) . . ?
O2 Ni1 N1 172.4(2) . . ?
O1 Ni1 N1 86.1(2) . . ?
N2 Ni1 S1X 103.48(18) . . ?
O2 Ni1 S1X 95.12(16) . . ?
O1 Ni1 S1X 76.07(17) . . ?
N1 Ni1 S1X 86.29(18) . . ?
N2 Ni1 S2 91.05(16) . . ?
O2 Ni1 S2 91.87(14) . . ?
O1 Ni1 S2 87.09(15) . . ?
N1 Ni1 S2 84.62(17) . . ?
S1X Ni1 S2 161.37(10) . . ?
N2 Ni1 S1 79.09(18) . . ?
O2 Ni1 S1 99.32(16) . . ?
O1 Ni1 S1 100.46(17) . . ?
N1 Ni1 S1 85.06(18) . . ?
S1X Ni1 S1 24.56(11) . . ?
S2 Ni1 S1 166.76(10) . . ?
C10 S2 C9 104.3(4) . . ?
C10 S2 Ni1 109.9(2) . . ?
C9 S2 Ni1 96.5(3) . . ?
C6 S1 C5 117.5(11) . . ?
C6 S1 Ni1 143.0(9) . . ?
C5 S1 Ni1 98.1(8) . . ?
S1 C5 C4 107.7(12) . . ?
S1 C6 C7 131.6(14) . . ?
C6X S1X C5X 109.9(9) . . ?
C6X S1X Ni1 153.1(7) . . ?
C5X S1X Ni1 96.9(6) . . ?
C4 C5X S1X 108.5(11) . . ?
S1X C6X C7X 120.0(12) . . ?
N2 C1 C2 111.8(6) . . ?
N2 C1 C3 116.5(6) . . ?
C2 C1 C3 131.6(6) . . ?
C1 C2 C1 102.8(8) 2_655 . ?
N1 C3 C1 111.3(6) . . ?
N1 C3 H3 124.4 . . ?
C1 C3 H3 124.4 . . ?
C5X C4 N1 117.5(9) . . ?
C5X C4 C5 21.7(12) . . ?
N1 C4 C5 102.8(11) . . ?
C3 N1 C8 110.8(6) . . ?
C3 N1 C4 111.3(7) . . ?
C8 N1 C4 108.3(6) . . ?
C3 N1 Ni1 112.1(4) . . ?
C8 N1 Ni1 107.7(4) . . ?
C4 N1 Ni1 106.4(4) . . ?
C1 N2 N2 106.8(4) . 2_655 ?
C1 N2 Ni1 119.2(4) . . ?
N2 N2 Ni1 133.66(16) 2_655 . ?
C9 C8 N1 111.5(5) . . ?
C9 C8 H8A 109.3 . . ?
N1 C8 H8A 109.3 . . ?
C9 C8 H8B 109.3 . . ?
N1 C8 H8B 109.3 . . ?
H8A C8 H8B 108.0 . . ?
C8 C9 S2 113.4(5) . . ?
C8 C9 H9A 108.9 . . ?
S2 C9 H9A 108.9 . . ?
C8 C9 H9B 108.9 . . ?
S2 C9 H9B 108.9 . . ?
H9A C9 H9B 107.7 . . ?
C11 C10 S2 113.7(5) . . ?
C11 C10 H10A 108.8 . . ?
S2 C10 H10A 108.8 . . ?
C11 C10 H10B 108.8 . . ?
S2 C10 H10B 108.8 . . ?
H10A C10 H10B 107.7 . . ?
C10 C11 H11A 109.5 . . ?
C10 C11 H11B 109.5 . . ?
H11A C11 H11B 109.5 . . ?
C10 C11 H11C 109.5 . . ?
H11A C11 H11C 109.5 . . ?
H11B C11 H11C 109.5 . . ?
C100 O1 Ni1 144.8(5) . . ?
O1 C100 C102 123.0(6) . . ?
O1 C100 C101 119.4(7) . . ?
C102 C100 C101 117.6(6) . . ?
C100 C101 H10C 109.5 . . ?
C100 C101 H10D 109.5 . . ?
H10C C101 H10D 109.5 . . ?
C100 C101 H10E 109.5 . . ?
H10C C101 H10E 109.5 . . ?
H10D C101 H10E 109.5 . . ?
C100 C102 H10F 109.5 . . ?
C100 C102 H10G 109.5 . . ?
H10F C102 H10G 109.5 . . ?
C100 C102 H10H 109.5 . . ?
H10F C102 H10H 109.5 . . ?
H10G C102 H10H 109.5 . . ?
C200 O2 Ni1 140.1(5) . . ?
O2 C200 O2 130.3(10) . 2_655 ?
O2 C200 C201 114.8(5) . . ?
O2 C200 C201 114.8(5) 2_655 . ?
C200 C201 H20A 109.5 . . ?
C200 C201 H20B 109.5 . . ?
H20A C201 H20B 109.5 . . ?
C200 C201 H20C 109.5 . . ?
H20A C201 H20C 109.5 . . ?
H20B C201 H20C 109.5 . . ?
O4 Cl1 O6 106.9(8) . . ?
O4 Cl1 O5 108.1(8) . . ?
O6 Cl1 O5 117.7(8) . . ?
O4 Cl1 O5X 134.6(11) . . ?
O6 Cl1 O5X 69.3(10) . . ?
O5 Cl1 O5X 49.4(9) . . ?
O4 Cl1 O3 116.4(7) . . ?
O6 Cl1 O3 109.8(6) . . ?
O5 Cl1 O3 98.3(6) . . ?
O5X Cl1 O3 106.6(9) . . ?
O4 Cl1 O6X 48.2(8) . . ?
O6 Cl1 O6X 133.4(8) . . ?
O5 Cl1 O6X 60.2(8) . . ?
O5X Cl1 O6X 100.1(11) . . ?
O3 Cl1 O6X 116.6(7) . . ?
O4 Cl1 O4X 61.4(10) . . ?
O6 Cl1 O4X 110.7(11) . . ?
O5 Cl1 O4X 131.1(12) . . ?
O5X Cl1 O4X 163.9(13) . . ?
O3 Cl1 O4X 57.7(10) . . ?
O6X Cl1 O4X 91.2(12) . . ?
Cl1 O3 O4X 63.8(11) . . ?
Cl1 O4X O3 58.5(11) . . ?

loop_
_geom_bond_atom_site_label_1
_geom_bond_atom_site_label_2
_geom_bond_distance
_geom_bond_site_symmetry_2
_geom_bond_publ_flag
Ni1 N2 2.002(5) . ?
Ni1 O2 2.015(4) . ?
Ni1 O1 2.167(5) . ?
Ni1 N1 2.168(5) . ?
Ni1 S1X 2.404(3) . ?
Ni1 S2 2.4560(18) . ?
Ni1 S1 2.531(4) . ?
S2 C10 1.817(7) . ?
S2 C9 1.832(7) . ?
S1 C6 1.061(16) . ?
S1 C5 1.81(2) . ?
C5 C4 1.82(2) . ?
C6 C7 1.62(2) . ?
S1X C6X 1.397(14) . ?
S1X C5X 1.855(19) . ?
C5X C4 1.42(2) . ?
C6X C7X 1.56(3) . ?
C1 N2 1.357(8) . ?
C1 C2 1.386(9) . ?
C1 C3 1.550(10) . ?
C2 C1 1.386(9) 2_655 ?
C3 N1 1.482(10) . ?
C3 H3 0.9300 . ?
C4 N1 1.532(9) . ?
N1 C8 1.510(9) . ?
N2 N2 1.384(10) 2_655 ?
C8 C9 1.502(10) . ?
C8 H8A 0.9700 . ?
C8 H8B 0.9700 . ?
C9 H9A 0.9700 . ?
C9 H9B 0.9700 . ?
C10 C11 1.518(10) . ?
C10 H10A 0.9700 . ?
C10 H10B 0.9700 . ?
C11 H11A 0.9600 . ?
C11 H11B 0.9600 . ?
C11 H11C 0.9600 . ?
O1 C100 1.241(8) . ?
C100 C102 1.473(9) . ?
C100 C101 1.497(9) . ?
C101 H10C 0.9600 . ?
C101 H10D 0.9600 . ?
C101 H10E 0.9600 . ?
C102 H10F 0.9600 . ?
C102 H10G 0.9600 . ?
C102 H10H 0.9600 . ?
O2 C200 1.233(6) . ?
C200 O2 1.233(6) 2_655 ?
C200 C201 1.565(14) . ?
C201 H20A 0.9600 . ?
C201 H20B 0.9600 . ?
C201 H20C 0.9600 . ?
Cl1 O4 1.344(15) . ?
Cl1 O6 1.393(12) . ?
Cl1 O5 1.406(13) . ?
Cl1 O5X 1.44(2) . ?
Cl1 O3 1.451(9) . ?
Cl1 O6X 1.492(17) . ?
Cl1 O4X 1.53(3) . ?
O3 O4X 1.44(3) . ?

loop_
_geom_torsion_atom_site_label_1
_geom_torsion_atom_site_label_2
_geom_torsion_atom_site_label_3
_geom_torsion_atom_site_label_4
_geom_torsion
_geom_torsion_site_symmetry_1
_geom_torsion_site_symmetry_2
_geom_torsion_site_symmetry_3
_geom_torsion_site_symmetry_4
_geom_torsion_publ_flag
N2 Ni1 S2 C10 -166.8(3) . . . . ?
O2 Ni1 S2 C10 -60.5(3) . . . . ?
O1 Ni1 S2 C10 26.4(3) . . . . ?
N1 Ni1 S2 C10 112.7(3) . . . . ?
S1X Ni1 S2 C10 51.6(4) . . . . ?
S1 Ni1 S2 C10 151.7(5) . . . . ?
N2 Ni1 S2 C9 85.4(3) . . . . ?
O2 Ni1 S2 C9 -168.4(3) . . . . ?
O1 Ni1 S2 C9 -81.4(3) . . . . ?
N1 Ni1 S2 C9 4.9(3) . . . . ?
S1X Ni1 S2 C9 -56.3(4) . . . . ?
S1 Ni1 S2 C9 43.9(5) . . . . ?
N2 Ni1 S1 C6 79.1(15) . . . . ?
O2 Ni1 S1 C6 -25.8(15) . . . . ?
O1 Ni1 S1 C6 -114.4(15) . . . . ?
N1 Ni1 S1 C6 160.5(15) . . . . ?
S1X Ni1 S1 C6 -107.6(15) . . . . ?
S2 Ni1 S1 C6 121.5(15) . . . . ?
N2 Ni1 S1 C5 -85.3(8) . . . . ?
O2 Ni1 S1 C5 169.8(8) . . . . ?
O1 Ni1 S1 C5 81.2(8) . . . . ?
N1 Ni1 S1 C5 -3.9(8) . . . . ?
S1X Ni1 S1 C5 87.9(9) . . . . ?
S2 Ni1 S1 C5 -42.9(9) . . . . ?
C6 S1 C5 C4 163.5(13) . . . . ?
Ni1 S1 C5 C4 -27.0(14) . . . . ?
C5 S1 C6 C7 -157.4(17) . . . . ?
Ni1 S1 C6 C7 40(3) . . . . ?
N2 Ni1 S1X C6X 107.0(15) . . . . ?
O2 Ni1 S1X C6X -1.0(15) . . . . ?
O1 Ni1 S1X C6X -86.7(15) . . . . ?
N1 Ni1 S1X C6X -173.6(15) . . . . ?
S2 Ni1 S1X C6X -112.6(15) . . . . ?
S1 Ni1 S1X C6X 100.2(15) . . . . ?
N2 Ni1 S1X C5X -71.5(5) . . . . ?
O2 Ni1 S1X C5X -179.5(5) . . . . ?
O1 Ni1 S1X C5X 94.9(5) . . . . ?
N1 Ni1 S1X C5X 8.0(5) . . . . ?
S2 Ni1 S1X C5X 68.9(6) . . . . ?
S1 Ni1 S1X C5X -78.3(6) . . . . ?
C6X S1X C5X C4 146.6(11) . . . . ?
Ni1 S1X C5X C4 -34.1(10) . . . . ?
C5X S1X C6X C7X 149.9(13) . . . . ?
Ni1 S1X C6X C7X -28(2) . . . . ?
N2 C1 C2 C1 -0.8(3) . . . 2_655 ?
C3 C1 C2 C1 -177.6(9) . . . 2_655 ?
N2 C1 C3 N1 5.7(10) . . . . ?
C2 C1 C3 N1 -177.7(6) . . . . ?
S1X C5X C4 N1 58.4(13) . . . . ?
S1X C5X C4 C5 109(4) . . . . ?
S1 C5 C4 C5X -73(3) . . . . ?
S1 C5 C4 N1 62.3(15) . . . . ?
C1 C3 N1 C8 118.6(6) . . . . ?
C1 C3 N1 C4 -120.8(7) . . . . ?
C1 C3 N1 Ni1 -1.8(8) . . . . ?
C5X C4 N1 C3 73.6(12) . . . . ?
C5 C4 N1 C3 56.5(10) . . . . ?
C5X C4 N1 C8 -164.4(11) . . . . ?
C5 C4 N1 C8 178.5(9) . . . . ?
C5X C4 N1 Ni1 -48.8(12) . . . . ?
C5 C4 N1 Ni1 -65.9(10) . . . . ?
N2 Ni1 N1 C3 -1.2(5) . . . . ?
O2 Ni1 N1 C3 153.5(14) . . . . ?
O1 Ni1 N1 C3 178.2(5) . . . . ?
S1X Ni1 N1 C3 -105.5(5) . . . . ?
S2 Ni1 N1 C3 90.8(5) . . . . ?
S1 Ni1 N1 C3 -80.9(5) . . . . ?
N2 Ni1 N1 C8 -123.4(4) . . . . ?
O2 Ni1 N1 C8 31.3(17) . . . . ?
O1 Ni1 N1 C8 56.0(4) . . . . ?
S1X Ni1 N1 C8 132.3(4) . . . . ?
S2 Ni1 N1 C8 -31.4(4) . . . . ?
S1 Ni1 N1 C8 156.9(4) . . . . ?
N2 Ni1 N1 C4 120.6(6) . . . . ?
O2 Ni1 N1 C4 -84.7(16) . . . . ?
O1 Ni1 N1 C4 -60.0(5) . . . . ?
S1X Ni1 N1 C4 16.3(5) . . . . ?
S2 Ni1 N1 C4 -147.4(5) . . . . ?
S1 Ni1 N1 C4 40.9(5) . . . . ?
C2 C1 N2 N2 1.9(8) . . . 2_655 ?
C3 C1 N2 N2 179.3(7) . . . 2_655 ?
C2 C1 N2 Ni1 175.5(3) . . . . ?
C3 C1 N2 Ni1 -7.2(8) . . . . ?
O2 Ni1 N2 C1 -171.9(5) . . . . ?
O1 Ni1 N2 C1 2.1(13) . . . . ?
N1 Ni1 N2 C1 4.7(5) . . . . ?
S1X Ni1 N2 C1 88.6(5) . . . . ?
S2 Ni1 N2 C1 -79.7(5) . . . . ?
S1 Ni1 N2 C1 91.4(5) . . . . ?
O2 Ni1 N2 N2 -0.5(8) . . . 2_655 ?
O1 Ni1 N2 N2 173.5(7) . . . 2_655 ?
N1 Ni1 N2 N2 176.1(8) . . . 2_655 ?
S1X Ni1 N2 N2 -100.0(8) . . . 2_655 ?
S2 Ni1 N2 N2 91.8(8) . . . 2_655 ?
S1 Ni1 N2 N2 -97.1(8) . . . 2_655 ?
C3 N1 C8 C9 -66.8(7) . . . . ?
C4 N1 C8 C9 170.9(6) . . . . ?
Ni1 N1 C8 C9 56.2(6) . . . . ?
N1 C8 C9 S2 -53.6(8) . . . . ?
C10 S2 C9 C8 -89.7(6) . . . . ?
Ni1 S2 C9 C8 22.8(6) . . . . ?
C9 S2 C10 C11 -79.1(6) . . . . ?
Ni1 S2 C10 C11 178.4(5) . . . . ?
N2 Ni1 O1 C100 154.4(9) . . . . ?
O2 Ni1 O1 C100 -31.3(9) . . . . ?
N1 Ni1 O1 C100 151.8(9) . . . . ?
S1X Ni1 O1 C100 64.7(9) . . . . ?
S2 Ni1 O1 C100 -123.4(9) . . . . ?
S1 Ni1 O1 C100 67.6(9) . . . . ?
Ni1 O1 C100 C102 -3.6(13) . . . . ?
Ni1 O1 C100 C101 177.6(6) . . . . ?
N2 Ni1 O2 C200 -30.5(6) . . . . ?
O1 Ni1 O2 C200 150.8(6) . . . . ?
N1 Ni1 O2 C200 175.5(13) . . . . ?
S1X Ni1 O2 C200 75.1(6) . . . . ?
S2 Ni1 O2 C200 -122.2(6) . . . . ?
S1 Ni1 O2 C200 50.7(6) . . . . ?
Ni1 O2 C200 O2 22.6(4) . . . 2_655 ?
Ni1 O2 C200 C201 -157.4(4) . . . . ?
O4 Cl1 O3 O4X 18.9(14) . . . . ?
O6 Cl1 O3 O4X -102.6(14) . . . . ?
O5 Cl1 O3 O4X 133.9(14) . . . . ?
O5X Cl1 O3 O4X -176.1(16) . . . . ?
O6X Cl1 O3 O4X 73.2(15) . . . . ?
O4 Cl1 O4X O3 -160.7(15) . . . . ?
O6 Cl1 O4X O3 100.9(10) . . . . ?
O5 Cl1 O4X O3 -71.0(15) . . . . ?
O5X Cl1 O4X O3 14(5) . . . . ?
O6X Cl1 O4X O3 -121.1(10) . . . . ?
